data_7209154
loop_
_publ_author_name
'Jacobs, Ayesha'
'B\'athori, Nikoletta B.'
'Nassimbeni, Luigi R.'
'Sebogisi, Baganetsi K.'

_publ_section_title
;
 Salts of (+)-deoxycholic acid with amines: structure, thermal stability,
 kinetics of salt formation, decomposition and chiral resolution
;
_journal_issue 5
_journal_name_full CrystEngComm
_journal_page_first 931
_journal_paper_doi 10.1039/c2ce26706c
_journal_volume 15
_journal_year 2013
_chemical_absolute_configuration rm
_chemical_formula_sum 'C30 H55 N O5'
_chemical_formula_weight 509.75
_chemical_name_common 'propylammonium deoxycholate acetone clathrate'
_chemical_name_systematic
;
propylammonium deoxycholate acetone clathrate
;
_space_group_IT_number 4
_symmetry_cell_setting monoclinic
_symmetry_space_group_name_Hall 'P 2yb'
_symmetry_space_group_name_H-M 'P 1 21 1'
_atom_sites_solution_hydrogens geom
_atom_sites_solution_primary direct
_atom_sites_solution_secondary difmap
_audit_creation_method SHELXL-97
_cell_angle_alpha 90.00
_cell_angle_beta 105.750(2)
_cell_angle_gamma 90.00
_cell_formula_units_Z 2
_cell_length_a 11.0361(11)
_cell_length_b 7.7101(7)
_cell_length_c 17.9654(18)
_cell_measurement_reflns_used 13768
_cell_measurement_temperature 173(2)
_cell_measurement_theta_max 28.31
_cell_measurement_theta_min 0.00
_cell_volume 1471.3(2)
_computing_cell_refinement 'SAINT-Plus (Bruker, 2004)'
_computing_data_collection 'APEX2 (Bruker, 2005)'
_computing_data_reduction 'SAINT-Plus and XPREP (Bruker 2004)'
_computing_molecular_graphics 'X-seed (Barbour, 1999)'
_computing_publication_material 'SHELXL-97 (Sheldrick, 1997)'
_computing_structure_refinement 'SHELXL-97 (Sheldrick, 1997)'
_computing_structure_solution 'SHELXS-97 (Sheldrick, 1990)'
_diffrn_ambient_temperature 173(2)
_diffrn_measured_fraction_theta_full 1.000
_diffrn_measured_fraction_theta_max 1.000
_diffrn_measurement_device_type 'Bruker Kappa Duo Apex II diffractometer'
_diffrn_measurement_method '1.2\% \f scans and \w scans'
_diffrn_radiation_monochromator graphite
_diffrn_radiation_source 'fine-focus sealed tube'
_diffrn_radiation_type MoK\a
_diffrn_radiation_wavelength 0.71073
_diffrn_reflns_av_R_equivalents 0.0370
_diffrn_reflns_av_sigmaI/netI 0.0359
_diffrn_reflns_limit_h_max 13
_diffrn_reflns_limit_h_min -14
_diffrn_reflns_limit_k_max 10
_diffrn_reflns_limit_k_min -10
_diffrn_reflns_limit_l_max 23
_diffrn_reflns_limit_l_min -23
_diffrn_reflns_number 13768
_diffrn_reflns_theta_full 28.31
_diffrn_reflns_theta_max 28.31
_diffrn_reflns_theta_min 1.92
_exptl_absorpt_coefficient_mu 0.076
_exptl_absorpt_correction_type none
_exptl_crystal_colour colourless
_exptl_crystal_density_diffrn 1.151
_exptl_crystal_density_meas ?
_exptl_crystal_density_method 'not measured'
_exptl_crystal_description rectangular
_exptl_crystal_F_000 564
_exptl_crystal_size_max 0.41
_exptl_crystal_size_mid 0.32
_exptl_crystal_size_min 0.29
_refine_diff_density_max 0.274
_refine_diff_density_min -0.203
_refine_diff_density_rms 0.036
_refine_ls_extinction_method none
_refine_ls_goodness_of_fit_ref 1.022
_refine_ls_hydrogen_treatment noref
_refine_ls_matrix_type full
_refine_ls_number_parameters 353
_refine_ls_number_reflns 3922
_refine_ls_number_restraints 1
_refine_ls_restrained_S_all 1.022
_refine_ls_R_factor_all 0.0554
_refine_ls_R_factor_gt 0.0408
_refine_ls_shift/su_max 0.006
_refine_ls_shift/su_mean 0.000
_refine_ls_structure_factor_coef Fsqd
_refine_ls_weighting_details 'calc w=1/[\s^2^(Fo^2^)+(0.0568P)^2^+0.0966P] where P=(Fo^2^+2Fc^2^)/3'
_refine_ls_weighting_scheme calc
_refine_ls_wR_factor_gt 0.0950
_refine_ls_wR_factor_ref 0.1023
_reflns_number_gt 3229
_reflns_number_total 3922
_reflns_threshold_expression >2sigma(I)
_cod_data_source_file c2ce26706c.txt
_cod_data_source_block 1
_cod_depositor_comments
;
The following automatic conversions were performed:

'_symmetry_cell_setting' value 'Monoclinic' changed to 'monoclinic'
according to /home/saulius/struct/CIF-dictionaries/cif_core.dic
dictionary named 'cif_core.dic' version 2.4.2 from 2011-04-26.

Automatic conversion script
Id: cif_fix_values 1891 2012-01-12 08:04:46Z andrius 

The following automatic conversions were performed:

'_exptl_crystal_density_meas' value 'not measured' was changed to '?'
- the value is perceived as not measured.

Automatic conversion script
Id: cif_fix_values 3008 2015-01-20 13:52:24Z robertas 
;
_cod_original_sg_symbol_H-M 'P 21'
_cod_database_code 7209154

loop_
_symmetry_equiv_pos_as_xyz
'x, y, z'
'-x, y+1/2, -z'

loop_
_atom_site_label
_atom_site_type_symbol
_atom_site_fract_x
_atom_site_fract_y
_atom_site_fract_z
_atom_site_U_iso_or_equiv
_atom_site_adp_type
_atom_site_occupancy
_atom_site_symmetry_multiplicity
_atom_site_calc_flag
_atom_site_refinement_flags
_atom_site_disorder_assembly
_atom_site_disorder_group
C1 C 0.7167(2) 0.1166(3) 0.70238(12) 0.0259(4) Uani 1 1 d . . .
H14A H 0.6731 0.1244 0.7437 0.031 Uiso 1 1 calc R . .
H14B H 0.6786 0.0193 0.6680 0.031 Uiso 1 1 calc R . .
C2 C 0.8551(2) 0.0766(3) 0.73907(12) 0.0250(4) Uani 1 1 d . . .
H12A H 0.8988 0.0619 0.6981 0.030 Uiso 1 1 calc R . .
H12B H 0.8629 -0.0331 0.7686 0.030 Uiso 1 1 calc R . .
O3 O 1.04916(14) 0.1975(2) 0.82366(9) 0.0313(4) Uani 1 1 d . . .
H6 H 1.0623 0.1012 0.8463 0.038 Uiso 1 1 calc R . .
C3 C 0.91647(19) 0.2233(3) 0.79297(11) 0.0242(4) Uani 1 1 d . . .
H17 H 0.8769 0.2298 0.8368 0.029 Uiso 1 1 calc R . .
C4 C 0.8985(2) 0.3956(3) 0.75086(12) 0.0253(4) Uani 1 1 d . . .
H9A H 0.9484 0.3955 0.7127 0.030 Uiso 1 1 calc R . .
H9B H 0.9316 0.4892 0.7886 0.030 Uiso 1 1 calc R . .
C5 C 0.7604(2) 0.4356(3) 0.70879(12) 0.0242(4) Uani 1 1 d . . .
H3 H 0.7147 0.4506 0.7494 0.029 Uiso 1 1 calc R . .
C6 C 0.7517(2) 0.6095(3) 0.66535(12) 0.0273(4) Uani 1 1 d . . .
H16A H 0.6627 0.6475 0.6491 0.033 Uiso 1 1 calc R . .
H16B H 0.8004 0.6984 0.7009 0.033 Uiso 1 1 calc R . .
C7 C 0.8017(2) 0.5969(3) 0.59424(12) 0.0261(4) Uani 1 1 d . . .
H13A H 0.8936 0.5759 0.6111 0.031 Uiso 1 1 calc R . .
H13B H 0.7873 0.7086 0.5660 0.031 Uiso 1 1 calc R . .
C8 C 0.73794(19) 0.4506(3) 0.53938(11) 0.0208(4) Uani 1 1 d . . .
H8 H 0.6469 0.4797 0.5177 0.025 Uiso 1 1 calc R . .
C9 C 0.74833(19) 0.2766(3) 0.58376(11) 0.0207(4) Uani 1 1 d . . .
H11 H 0.8403 0.2517 0.6044 0.025 Uiso 1 1 calc R . .
C10 C 0.69411(19) 0.2870(3) 0.65506(11) 0.0226(4) Uani 1 1 d . . .
C11 C 0.6927(2) 0.1268(3) 0.52809(11) 0.0249(4) Uani 1 1 d . . .
H6A H 0.7068 0.0164 0.5573 0.030 Uiso 1 1 calc R . .
H6B H 0.6007 0.1440 0.5082 0.030 Uiso 1 1 calc R . .
O12 O 0.87854(15) 0.0624(2) 0.48885(9) 0.0338(4) Uani 1 1 d . . .
H12 H 0.9075 0.0341 0.4519 0.041 Uiso 1 1 calc R . .
C12 C 0.74908(19) 0.1116(3) 0.45950(12) 0.0236(4) Uani 1 1 d . . .
H1 H 0.7034 0.0189 0.4239 0.028 Uiso 1 1 calc R . .
C13 C 0.73719(18) 0.2850(3) 0.41444(11) 0.0206(4) Uani 1 1 d . . .
C14 C 0.79736(18) 0.4291(2) 0.47277(11) 0.0203(4) Uani 1 1 d . . .
H4 H 0.8865 0.3929 0.4965 0.024 Uiso 1 1 calc R . .
C15 C 0.8030(2) 0.5862(3) 0.42173(12) 0.0259(4) Uani 1 1 d . . .
H19A H 0.8735 0.6640 0.4471 0.031 Uiso 1 1 calc R . .
H19B H 0.7233 0.6527 0.4101 0.031 Uiso 1 1 calc R . .
C16 C 0.8240(2) 0.5060(3) 0.34735(13) 0.0289(5) Uani 1 1 d . . .
H24A H 0.9080 0.5385 0.3420 0.035 Uiso 1 1 calc R . .
H24B H 0.7593 0.5485 0.3013 0.035 Uiso 1 1 calc R . .
C17 C 0.81431(19) 0.3055(3) 0.35440(11) 0.0234(4) Uani 1 1 d . . .
H23 H 0.9011 0.2616 0.3793 0.028 Uiso 1 1 calc R . .
C18 C 0.59643(19) 0.3191(3) 0.37489(12) 0.0254(4) Uani 1 1 d . . .
H10A H 0.5511 0.3336 0.4144 0.038 Uiso 1 1 calc R . .
H10B H 0.5610 0.2205 0.3416 0.038 Uiso 1 1 calc R . .
H10C H 0.5879 0.4247 0.3435 0.038 Uiso 1 1 calc R . .
C19 C 0.5507(2) 0.3175(3) 0.63039(13) 0.0317(5) Uani 1 1 d . . .
H22A H 0.5206 0.3337 0.6765 0.048 Uiso 1 1 calc R . .
H22B H 0.5086 0.2168 0.6012 0.048 Uiso 1 1 calc R . .
H22C H 0.5316 0.4212 0.5978 0.048 Uiso 1 1 calc R . .
C20 C 0.7683(2) 0.2143(3) 0.27496(12) 0.0283(5) Uani 1 1 d . . .
H26 H 0.6819 0.2580 0.2490 0.034 Uiso 1 1 calc R . .
C21 C 0.7609(3) 0.0160(3) 0.28301(16) 0.0463(7) Uani 1 1 d . . .
H29A H 0.7416 -0.0375 0.2317 0.069 Uiso 1 1 calc R . .
H29B H 0.6945 -0.0128 0.3077 0.069 Uiso 1 1 calc R . .
H29C H 0.8418 -0.0278 0.3148 0.069 Uiso 1 1 calc R . .
C22 C 0.8551(2) 0.2633(3) 0.22421(11) 0.0284(5) Uani 1 1 d . . .
H25A H 0.8556 0.3911 0.2191 0.034 Uiso 1 1 calc R . .
H25B H 0.9420 0.2265 0.2510 0.034 Uiso 1 1 calc R . .
C23 C 0.8183(2) 0.1834(3) 0.14308(12) 0.0332(5) Uani 1 1 d . . .
H28A H 0.8340 0.0569 0.1476 0.040 Uiso 1 1 calc R . .
H28B H 0.7270 0.2009 0.1199 0.040 Uiso 1 1 calc R . .
C24 C 0.8900(2) 0.2596(3) 0.08883(12) 0.0310(5) Uani 1 1 d . . .
O24A O 0.91482(18) 0.4159(2) 0.09080(10) 0.0443(5) Uani 1 1 d . . .
O24B O 0.91847(19) 0.1584(2) 0.04109(11) 0.0482(5) Uani 1 1 d . . .
O1G O 0.4636(2) 0.5570(4) 0.00634(15) 0.0820(8) Uani 1 1 d . . .
N1G N 1.0995(5) 0.3079(7) -0.0179(3) 0.0241(10) Uani 0.809(7) 1 d P A 1
H1G1 H 1.0397 0.2698 0.0046 0.036 Uiso 0.809(7) 1 calc PR A 1
H1G2 H 1.0844 0.2625 -0.0663 0.036 Uiso 0.809(7) 1 calc PR A 1
H1G3 H 1.0969 0.4257 -0.0209 0.036 Uiso 0.809(7) 1 calc PR A 1
C1G C 1.2260(3) 0.2518(4) 0.02936(16) 0.0329(8) Uani 0.809(7) 1 d P A 1
H31A H 1.2916 0.3027 0.0078 0.040 Uiso 0.809(7) 1 calc PR A 1
H31B H 1.2325 0.1240 0.0272 0.040 Uiso 0.809(7) 1 calc PR A 1
C2G C 1.2478(3) 0.3088(5) 0.11257(16) 0.0388(9) Uani 0.809(7) 1 d P A 1
H33A H 1.2397 0.4365 0.1144 0.047 Uiso 0.809(7) 1 calc PR A 1
H33B H 1.1826 0.2568 0.1341 0.047 Uiso 0.809(7) 1 calc PR A 1
C3G C 1.3764(7) 0.2558(10) 0.1617(3) 0.0473(13) Uani 0.809(7) 1 d P A 1
H30A H 1.3835 0.1291 0.1618 0.071 Uiso 0.809(7) 1 calc PR A 1
H30B H 1.3879 0.2972 0.2147 0.071 Uiso 0.809(7) 1 calc PR A 1
H30C H 1.4412 0.3066 0.1404 0.071 Uiso 0.809(7) 1 calc PR A 1
C4G C 0.4000(3) 0.7639(5) 0.0835(2) 0.0663(9) Uani 1 1 d . . .
H36A H 0.4222 0.8837 0.0746 0.099 Uiso 1 1 calc R . .
H36B H 0.4017 0.7494 0.1380 0.099 Uiso 1 1 calc R . .
H36C H 0.3154 0.7379 0.0507 0.099 Uiso 1 1 calc R . .
C5G C 0.4922(3) 0.6434(4) 0.06422(16) 0.0475(6) Uani 1 1 d . . .
C6G C 0.6199(3) 0.6365(7) 0.1188(2) 0.0831(12) Uani 1 1 d . . .
H35A H 0.6727 0.5566 0.0989 0.125 Uiso 1 1 calc R . .
H35B H 0.6139 0.5958 0.1694 0.125 Uiso 1 1 calc R . .
H35C H 0.6574 0.7526 0.1242 0.125 Uiso 1 1 calc R . .
C1F C 1.2088(13) 0.337(2) 0.0527(8) 0.038(4) Uiso 0.191(7) 1 d P A 2
H1F1 H 1.2780 0.3904 0.0353 0.046 Uiso 0.191(7) 1 calc PR A 2
H1F2 H 1.1831 0.4220 0.0869 0.046 Uiso 0.191(7) 1 calc PR A 2
C2F C 1.2579(16) 0.187(3) 0.0980(10) 0.058(5) Uiso 0.191(7) 1 d P A 2
H2F1 H 1.2697 0.0897 0.0649 0.070 Uiso 0.191(7) 1 calc PR A 2
H2F2 H 1.2020 0.1500 0.1298 0.070 Uiso 0.191(7) 1 calc PR A 2
N1F N 1.098(4) 0.310(6) -0.018(2) 0.080(12) Uiso 0.191(7) 1 d P A 2
H1F3 H 1.1266 0.2703 -0.0578 0.120 Uiso 0.191(7) 1 calc PR A 2
H1F4 H 1.0572 0.4124 -0.0314 0.120 Uiso 0.191(7) 1 calc PR A 2
H1F5 H 1.0444 0.2310 -0.0067 0.120 Uiso 0.191(7) 1 calc PR A 2
C3F C 1.402(4) 0.263(8) 0.156(3) 0.096(16) Uiso 0.191(7) 1 d P A 2
H3F1 H 1.4677 0.2447 0.1291 0.144 Uiso 0.191(7) 1 calc PR A 2
H3F2 H 1.4245 0.1997 0.2050 0.144 Uiso 0.191(7) 1 calc PR A 2
H3F3 H 1.3957 0.3871 0.1660 0.144 Uiso 0.191(7) 1 calc PR A 2

loop_
_atom_site_aniso_label
_atom_site_aniso_U_11
_atom_site_aniso_U_22
_atom_site_aniso_U_33
_atom_site_aniso_U_23
_atom_site_aniso_U_13
_atom_site_aniso_U_12
C1 0.0294(11) 0.0234(10) 0.0268(10) -0.0013(9) 0.0109(8) -0.0047(9)
C2 0.0312(11) 0.0193(9) 0.0247(10) 0.0010(8) 0.0080(8) -0.0004(9)
O3 0.0312(9) 0.0288(8) 0.0308(8) 0.0006(7) 0.0033(6) 0.0024(7)
C3 0.0242(11) 0.0251(10) 0.0235(9) -0.0006(8) 0.0065(8) 0.0004(8)
C4 0.0288(11) 0.0213(10) 0.0251(10) -0.0036(8) 0.0060(8) -0.0024(9)
C5 0.0288(11) 0.0189(9) 0.0269(10) -0.0029(8) 0.0108(9) 0.0008(8)
C6 0.0307(11) 0.0180(9) 0.0332(11) -0.0032(8) 0.0084(9) 0.0032(9)
C7 0.0326(11) 0.0146(9) 0.0304(10) -0.0012(8) 0.0077(9) -0.0001(8)
C8 0.0189(10) 0.0162(9) 0.0267(10) 0.0002(7) 0.0051(8) 0.0015(7)
C9 0.0197(10) 0.0166(9) 0.0252(9) 0.0006(7) 0.0053(7) 0.0004(7)
C10 0.0210(10) 0.0213(9) 0.0264(9) -0.0013(8) 0.0082(8) 0.0004(8)
C11 0.0275(11) 0.0188(10) 0.0277(10) -0.0016(8) 0.0062(8) -0.0046(8)
O12 0.0312(9) 0.0286(8) 0.0409(9) -0.0011(7) 0.0085(7) 0.0113(7)
C12 0.0245(11) 0.0177(9) 0.0284(10) -0.0018(8) 0.0067(8) -0.0022(8)
C13 0.0172(9) 0.0182(9) 0.0259(9) -0.0020(8) 0.0051(7) -0.0001(8)
C14 0.0164(10) 0.0168(9) 0.0274(10) -0.0002(8) 0.0055(8) -0.0005(8)
C15 0.0291(11) 0.0188(10) 0.0304(10) 0.0020(8) 0.0091(8) -0.0013(9)
C16 0.0363(13) 0.0226(10) 0.0301(11) -0.0003(9) 0.0129(9) -0.0050(9)
C17 0.0219(10) 0.0210(9) 0.0282(10) -0.0025(8) 0.0083(8) -0.0030(8)
C18 0.0189(10) 0.0274(11) 0.0282(10) -0.0013(8) 0.0034(8) -0.0011(8)
C19 0.0230(11) 0.0352(12) 0.0389(12) -0.0018(10) 0.0117(9) 0.0012(9)
C20 0.0287(12) 0.0308(11) 0.0276(10) -0.0053(9) 0.0115(9) -0.0072(9)
C21 0.0707(19) 0.0331(13) 0.0455(14) -0.0139(11) 0.0336(14) -0.0212(13)
C22 0.0301(11) 0.0286(11) 0.0284(10) -0.0034(9) 0.0111(9) -0.0049(9)
C23 0.0336(12) 0.0361(12) 0.0329(11) -0.0098(10) 0.0142(9) -0.0109(10)
C24 0.0323(12) 0.0350(12) 0.0270(10) -0.0067(9) 0.0099(9) -0.0078(10)
O24A 0.0656(13) 0.0346(9) 0.0396(9) -0.0100(8) 0.0261(9) -0.0156(9)
O24B 0.0669(13) 0.0374(10) 0.0541(11) -0.0157(9) 0.0402(10) -0.0135(9)
O1G 0.0748(18) 0.094(2) 0.0715(14) -0.0314(16) 0.0107(13) -0.0001(15)
N1G 0.0278(16) 0.0244(13) 0.0194(13) -0.0040(8) 0.0054(9) -0.0004(9)
C1G 0.0360(16) 0.0328(16) 0.0289(15) -0.0035(13) 0.0070(12) 0.0039(13)
C2G 0.0440(19) 0.0443(19) 0.0265(15) -0.0027(13) 0.0069(13) 0.0024(15)
C3G 0.041(3) 0.063(3) 0.0314(19) 0.0078(17) -0.0015(18) -0.008(2)
C4G 0.072(2) 0.065(2) 0.069(2) 0.0077(18) 0.0318(18) 0.0081(18)
C5G 0.0479(16) 0.0491(16) 0.0437(14) 0.0042(13) 0.0096(12) -0.0045(13)
C6G 0.051(2) 0.117(4) 0.070(2) -0.004(2) -0.0026(16) 0.001(2)

loop_
_atom_type_symbol
_atom_type_description
_atom_type_scat_dispersion_real
_atom_type_scat_dispersion_imag
_atom_type_scat_source
C C 0.0033 0.0000 'International Tables Vol C Tables 4.2.6.8 and 6.1.1.4'
H H 0.0000 0.0000 'International Tables Vol C Tables 4.2.6.8 and 6.1.1.4'
N N 0.0061 0.0000 'International Tables Vol C Tables 4.2.6.8 and 6.1.1.4'
O O 0.0106 0.0000 'International Tables Vol C Tables 4.2.6.8 and 6.1.1.4'

loop_
_geom_angle_atom_site_label_1
_geom_angle_atom_site_label_2
_geom_angle_atom_site_label_3
_geom_angle
C2 C1 C10 113.74(16)
C2 C1 H14A 108.8
C10 C1 H14A 108.8
C2 C1 H14B 108.8
C10 C1 H14B 108.8
H14A C1 H14B 107.7
C1 C2 C3 110.21(17)
C1 C2 H12A 109.6
C3 C2 H12A 109.6
C1 C2 H12B 109.6
C3 C2 H12B 109.6
H12A C2 H12B 108.1
C3 O3 H6 109.5
O3 C3 C4 107.23(16)
O3 C3 C2 111.90(17)
C4 C3 C2 111.00(16)
O3 C3 H17 108.9
C4 C3 H17 108.9
C2 C3 H17 108.9
C3 C4 C5 113.54(17)
C3 C4 H9A 108.9
C5 C4 H9A 108.9
C3 C4 H9B 108.9
C5 C4 H9B 108.9
H9A C4 H9B 107.7
C4 C5 C6 109.93(17)
C4 C5 C10 113.32(16)
C6 C5 C10 111.97(16)
C4 C5 H3 107.1
C6 C5 H3 107.1
C10 C5 H3 107.1
C7 C6 C5 112.41(16)
C7 C6 H16A 109.1
C5 C6 H16A 109.1
C7 C6 H16B 109.1
C5 C6 H16B 109.1
H16A C6 H16B 107.9
C6 C7 C8 112.14(17)
C6 C7 H13A 109.2
C8 C7 H13A 109.2
C6 C7 H13B 109.2
C8 C7 H13B 109.2
H13A C7 H13B 107.9
C14 C8 C7 111.36(17)
C14 C8 C9 108.84(15)
C7 C8 C9 110.40(15)
C14 C8 H8 108.7
C7 C8 H8 108.7
C9 C8 H8 108.7
C11 C9 C8 110.73(15)
C11 C9 C10 113.48(16)
C8 C9 C10 112.80(15)
C11 C9 H11 106.4
C8 C9 H11 106.4
C10 C9 H11 106.4
C19 C10 C1 106.66(17)
C19 C10 C5 109.95(17)
C1 C10 C5 107.90(15)
C19 C10 C9 111.43(16)
C1 C10 C9 111.58(16)
C5 C10 C9 109.23(16)
C12 C11 C9 113.75(17)
C12 C11 H6A 108.8
C9 C11 H6A 108.8
C12 C11 H6B 108.8
C9 C11 H6B 108.8
H6A C11 H6B 107.7
C12 O12 H12 109.5
O12 C12 C11 107.87(16)
O12 C12 C13 110.82(16)
C11 C12 C13 111.10(16)
O12 C12 H1 109.0
C11 C12 H1 109.0
C13 C12 H1 109.0
C18 C13 C14 112.49(16)
C18 C13 C12 108.59(16)
C14 C13 C12 107.78(15)
C18 C13 C17 109.60(16)
C14 C13 C17 100.48(15)
C12 C13 C17 117.77(16)
C8 C14 C15 118.75(16)
C8 C14 C13 114.42(16)
C15 C14 C13 104.02(15)
C8 C14 H4 106.3
C15 C14 H4 106.3
C13 C14 H4 106.3
C14 C15 C16 103.96(16)
C14 C15 H19A 111.0
C16 C15 H19A 111.0
C14 C15 H19B 111.0
C16 C15 H19B 111.0
H19A C15 H19B 109.0
C15 C16 C17 107.28(17)
C15 C16 H24A 110.3
C17 C16 H24A 110.3
C15 C16 H24B 110.3
C17 C16 H24B 110.3
H24A C16 H24B 108.5
C20 C17 C13 119.34(16)
C20 C17 C16 112.86(17)
C13 C17 C16 102.73(16)
C20 C17 H23 107.1
C13 C17 H23 107.1
C16 C17 H23 107.1
C13 C18 H10A 109.5
C13 C18 H10B 109.5
H10A C18 H10B 109.5
C13 C18 H10C 109.5
H10A C18 H10C 109.5
H10B C18 H10C 109.5
C10 C19 H22A 109.5
C10 C19 H22B 109.5
H22A C19 H22B 109.5
C10 C19 H22C 109.5
H22A C19 H22C 109.5
H22B C19 H22C 109.5
C22 C20 C21 110.9(2)
C22 C20 C17 109.52(17)
C21 C20 C17 112.1(2)
C22 C20 H26 108.0
C21 C20 H26 108.0
C17 C20 H26 108.0
C20 C21 H29A 109.5
C20 C21 H29B 109.5
H29A C21 H29B 109.5
C20 C21 H29C 109.5
H29A C21 H29C 109.5
H29B C21 H29C 109.5
C23 C22 C20 114.75(18)
C23 C22 H25A 108.6
C20 C22 H25A 108.6
C23 C22 H25B 108.6
C20 C22 H25B 108.6
H25A C22 H25B 107.6
C24 C23 C22 113.74(18)
C24 C23 H28A 108.8
C22 C23 H28A 108.8
C24 C23 H28B 108.8
C22 C23 H28B 108.8
H28A C23 H28B 107.7
O24A C24 O24B 122.0(2)
O24A C24 C23 120.4(2)
O24B C24 C23 117.6(2)
N1G C1G C2G 110.6(3)
N1G C1G H31A 109.5
C2G C1G H31A 109.5
N1G C1G H31B 109.5
C2G C1G H31B 109.5
H31A C1G H31B 108.1
C3G C2G C1G 111.8(4)
C3G C2G H33A 109.3
C1G C2G H33A 109.3
C3G C2G H33B 109.3
C1G C2G H33B 109.3
H33A C2G H33B 107.9
C5G C4G H36A 109.5
C5G C4G H36B 109.5
H36A C4G H36B 109.5
C5G C4G H36C 109.5
H36A C4G H36C 109.5
H36B C4G H36C 109.5
O1G C5G C6G 122.1(3)
O1G C5G C4G 120.8(3)
C6G C5G C4G 117.1(3)
C5G C6G H35A 109.5
C5G C6G H35B 109.5
H35A C6G H35B 109.5
C5G C6G H35C 109.5
H35A C6G H35C 109.5
H35B C6G H35C 109.5
C2F C1F N1F 117(2)
C2F C1F H1F1 108.0
N1F C1F H1F1 108.0
C2F C1F H1F2 108.0
N1F C1F H1F2 108.0
H1F1 C1F H1F2 107.2
C1F C2F C3F 102(2)
C1F C2F H2F1 111.3
C3F C2F H2F1 111.3
C1F C2F H2F2 111.3
C3F C2F H2F2 111.3
H2F1 C2F H2F2 109.2
C1F N1F H1F3 109.5
C1F N1F H1F4 109.5
H1F3 N1F H1F4 109.5
C1F N1F H1F5 109.5
H1F3 N1F H1F5 109.5
H1F4 N1F H1F5 109.5
C2F C3F H3F1 109.5
C2F C3F H3F2 109.5
H3F1 C3F H3F2 109.5
C2F C3F H3F3 109.5
H3F1 C3F H3F3 109.5
H3F2 C3F H3F3 109.5

loop_
_geom_bond_atom_site_label_1
_geom_bond_atom_site_label_2
_geom_bond_distance
C1 C2 1.523(3)
C1 C10 1.548(3)
C1 H14A 0.9900
C1 H14B 0.9900
C2 C3 1.523(3)
C2 H12A 0.9900
C2 H12B 0.9900
O3 C3 1.432(3)
O3 H6 0.8400
C3 C4 1.515(3)
C3 H17 1.0000
C4 C5 1.537(3)
C4 H9A 0.9900
C4 H9B 0.9900
C5 C6 1.541(3)
C5 C10 1.548(3)
C5 H3 1.0000
C6 C7 1.526(3)
C6 H16A 0.9900
C6 H16B 0.9900
C7 C8 1.537(3)
C7 H13A 0.9900
C7 H13B 0.9900
C8 C14 1.522(3)
C8 C9 1.549(3)
C8 H8 1.0000
C9 C11 1.542(3)
C9 C10 1.556(3)
C9 H11 1.0000
C10 C19 1.542(3)
C11 C12 1.528(3)
C11 H6A 0.9900
C11 H6B 0.9900
O12 C12 1.433(2)
O12 H12 0.8400
C12 C13 1.550(3)
C12 H1 1.0000
C13 C18 1.545(3)
C13 C14 1.547(3)
C13 C17 1.553(3)
C14 C15 1.531(3)
C14 H4 1.0000
C15 C16 1.546(3)
C15 H19A 0.9900
C15 H19B 0.9900
C16 C17 1.557(3)
C16 H24A 0.9900
C16 H24B 0.9900
C17 C20 1.548(3)
C17 H23 1.0000
C18 H10A 0.9800
C18 H10B 0.9800
C18 H10C 0.9800
C19 H22A 0.9800
C19 H22B 0.9800
C19 H22C 0.9800
C20 C22 1.538(3)
C20 C21 1.540(3)
C20 H26 1.0000
C21 H29A 0.9800
C21 H29B 0.9800
C21 H29C 0.9800
C22 C23 1.532(3)
C22 H25A 0.9900
C22 H25B 0.9900
C23 C24 1.529(3)
C23 H28A 0.9900
C23 H28B 0.9900
C24 O24A 1.234(3)
C24 O24B 1.261(3)
O1G C5G 1.203(4)
N1G C1G 1.488(6)
N1G H1G1 0.9100
N1G H1G2 0.9100
N1G H1G3 0.9100
C1G C2G 1.513(4)
C1G H31A 0.9900
C1G H31B 0.9900
C2G C3G 1.510(7)
C2G H33A 0.9900
C2G H33B 0.9900
C3G H30A 0.9800
C3G H30B 0.9800
C3G H30C 0.9800
C4G C5G 1.486(5)
C4G H36A 0.9800
C4G H36B 0.9800
C4G H36C 0.9800
C5G C6G 1.484(4)
C6G H35A 0.9800
C6G H35B 0.9800
C6G H35C 0.9800
C1F C2F 1.43(2)
C1F N1F 1.52(4)
C1F H1F1 0.9900
C1F H1F2 0.9900
C2F C3F 1.75(5)
C2F H2F1 0.9900
C2F H2F2 0.9900
N1F H1F3 0.9100
N1F H1F4 0.9100
N1F H1F5 0.9100
C3F H3F1 0.9800
C3F H3F2 0.9800
C3F H3F3 0.9800

loop_
_geom_torsion_atom_site_label_1
_geom_torsion_atom_site_label_2
_geom_torsion_atom_site_label_3
_geom_torsion_atom_site_label_4
_geom_torsion
C10 C1 C2 C3 59.0(2)
C1 C2 C3 O3 -175.14(16)
C1 C2 C3 C4 -55.4(2)
O3 C3 C4 C5 175.34(16)
C2 C3 C4 C5 52.8(2)
C3 C4 C5 C6 -177.99(16)
C3 C4 C5 C10 -51.8(2)
C4 C5 C6 C7 72.1(2)
C10 C5 C6 C7 -54.8(2)
C5 C6 C7 C8 54.1(2)
C6 C7 C8 C14 -174.72(16)
C6 C7 C8 C9 -53.7(2)
C14 C8 C9 C11 -53.6(2)
C7 C8 C9 C11 -176.11(17)
C14 C8 C9 C10 178.00(16)
C7 C8 C9 C10 55.5(2)
C2 C1 C10 C19 -173.65(17)
C2 C1 C10 C5 -55.5(2)
C2 C1 C10 C9 64.4(2)
C4 C5 C10 C19 166.78(17)
C6 C5 C10 C19 -68.2(2)
C4 C5 C10 C1 50.8(2)
C6 C5 C10 C1 175.86(17)
C4 C5 C10 C9 -70.6(2)
C6 C5 C10 C9 54.4(2)
C11 C9 C10 C19 -60.9(2)
C8 C9 C10 C19 66.1(2)
C11 C9 C10 C1 58.2(2)
C8 C9 C10 C1 -174.84(16)
C11 C9 C10 C5 177.40(16)
C8 C9 C10 C5 -55.6(2)
C8 C9 C11 C12 54.1(2)
C10 C9 C11 C12 -177.86(16)
C9 C11 C12 O12 66.6(2)
C9 C11 C12 C13 -55.0(2)
O12 C12 C13 C18 172.39(16)
C11 C12 C13 C18 -67.7(2)
O12 C12 C13 C14 -65.49(19)
C11 C12 C13 C14 54.4(2)
O12 C12 C13 C17 47.1(2)
C11 C12 C13 C17 167.04(16)
C7 C8 C14 C15 -55.9(2)
C9 C8 C14 C15 -177.81(17)
C7 C8 C14 C13 -179.42(16)
C9 C8 C14 C13 58.6(2)
C18 C13 C14 C8 60.9(2)
C12 C13 C14 C8 -58.8(2)
C17 C13 C14 C8 177.38(16)
C18 C13 C14 C15 -70.2(2)
C12 C13 C14 C15 170.09(15)
C17 C13 C14 C15 46.25(18)
C8 C14 C15 C16 -161.12(18)
C13 C14 C15 C16 -32.6(2)
C14 C15 C16 C17 6.4(2)
C18 C13 C17 C20 -48.1(2)
C14 C13 C17 C20 -166.73(18)
C12 C13 C17 C20 76.6(2)
C18 C13 C17 C16 77.60(19)
C14 C13 C17 C16 -41.01(19)
C12 C13 C17 C16 -157.65(18)
C15 C16 C17 C20 151.72(18)
C15 C16 C17 C13 21.9(2)
C13 C17 C20 C22 176.47(18)
C16 C17 C20 C22 55.7(2)
C13 C17 C20 C21 -60.0(3)
C16 C17 C20 C21 179.3(2)
C21 C20 C22 C23 56.7(3)
C17 C20 C22 C23 -179.03(19)
C20 C22 C23 C24 169.2(2)
C22 C23 C24 O24A -37.9(3)
C22 C23 C24 O24B 144.3(2)
N1G C1G C2G C3G -179.2(4)
N1F C1F C2F C3F 166(3)
